data_7251524
loop_
_publ_author_name
'Lv, Jialin'
'Shan, Penghua'
'Lan, Ruoning'
'Zhu, Yirui'
'Hu, Qian'
'Li, Zhongkui'
'Han, Ju'
'Lian, Zeyu'
'Zhu, Yanhong'

_publ_section_title
;
 Controllable construction of base pairing and chirality study in
 supramolecular assemblies based on guanine nucleotides
;
_journal_issue 7
_journal_name_full CrystEngComm
_journal_page_first 1286
_journal_page_last 1298
_journal_paper_doi 10.1039/D5CE00978B
_journal_volume 28
_journal_year 2026
_chemical_absolute_configuration ad
_chemical_formula_moiety 'C22 H28 N7 Ni O11 P, 5(H2 O), 2(O), C H4 O'
_chemical_formula_sum 'C23 H42 N7 Ni O19 P'
_chemical_formula_weight 810.31
_space_group_crystal_system triclinic
_space_group_IT_number 1
_space_group_name_Hall 'P 1'
_space_group_name_H-M_alt 'P 1'
_atom_sites_solution_hydrogens mixed
_atom_sites_solution_primary iterative
_audit_block_doi 10.5517/ccdc.csd.cc2pnkyw
_audit_creation_date 2025-09-25
_audit_creation_method
;
Olex2 1.5
(compiled 2024.02.16 svn.r378c4104 for OlexSys, GUI svn.r6928)
;
_audit_update_record
;
2025-09-30 deposited with the CCDC.	2025-12-29 downloaded from the CCDC.
;
_cell_angle_alpha 69.5870(10)
_cell_angle_beta 85.8190(10)
_cell_angle_gamma 89.4590(10)
_cell_formula_units_Z 1
_cell_length_a 6.90040(10)
_cell_length_b 10.0094(2)
_cell_length_c 13.4169(2)
_cell_measurement_reflns_used 9951
_cell_measurement_temperature 173.00
_cell_measurement_theta_max 72.32
_cell_measurement_theta_min 6.43
_cell_volume 866.06(3)
_computing_cell_refinement 'SAINT V8.40B (?, 2016)'
_computing_data_reduction 'SAINT V8.40B (?, 2016)'
_computing_molecular_graphics 'Olex2 1.5 (Dolomanov et al., 2009)'
_computing_publication_material 'Olex2 1.5 (Dolomanov et al., 2009)'
_computing_structure_refinement 'olex2.refine 1.5 (Bourhis et al., 2015)'
_computing_structure_solution 'olex2.solve 1.5 (Bourhis et al., 2015)'
_diffrn_ambient_temperature 173.00
_diffrn_measured_fraction_theta_full 0.975
_diffrn_measured_fraction_theta_max 0.975
_diffrn_measurement_device_type 'Bruker APEX-II CCD'
_diffrn_measurement_method '\f and \w scans'
_diffrn_radiation_type CuK\a
_diffrn_radiation_wavelength 1.54178
_diffrn_reflns_av_R_equivalents 0.0226
_diffrn_reflns_av_unetI/netI 0.0217
_diffrn_reflns_Laue_measured_fraction_full 0.975
_diffrn_reflns_Laue_measured_fraction_max 0.975
_diffrn_reflns_limit_h_max 8
_diffrn_reflns_limit_h_min -8
_diffrn_reflns_limit_k_max 12
_diffrn_reflns_limit_k_min -12
_diffrn_reflns_limit_l_max 16
_diffrn_reflns_limit_l_min -16
_diffrn_reflns_number 20563
_diffrn_reflns_point_group_measured_fraction_full 0.922
_diffrn_reflns_point_group_measured_fraction_max 0.912
_diffrn_reflns_theta_full 67.679
_diffrn_reflns_theta_max 72.402
_diffrn_reflns_theta_min 6.432
_diffrn_source_current 1.2
_diffrn_source_power 0.06
_diffrn_source_voltage 50.0
_diffrn_standards_number 0
_exptl_absorpt_coefficient_mu 2.046
_exptl_absorpt_correction_T_max 0.7536
_exptl_absorpt_correction_T_min 0.6675
_exptl_absorpt_correction_type none
_exptl_absorpt_process_details
;
SADABS-2016/2 (Bruker,2016/2) was used for absorption correction.
wR2(int) was 0.0649 before and 0.0338 after correction.
The Ratio of minimum to maximum transmission is 0.8857.
The \l/2 correction factor is Not present.
;
_exptl_crystal_colour green
_exptl_crystal_colour_primary green
_exptl_crystal_density_diffrn 1.554
_exptl_crystal_description block
_exptl_crystal_F_000 424
_exptl_crystal_size_max 0.27
_exptl_crystal_size_mid 0.25
_exptl_crystal_size_min 0.2
_refine_diff_density_max 1.271
_refine_diff_density_min -1.287
_refine_diff_density_rms 0.309
_refine_ls_abs_structure_details
;
 Refined as an inversion twin.
;
_refine_ls_abs_structure_Flack 0.02(5)
_refine_ls_extinction_method none
_refine_ls_goodness_of_fit_ref 1.152
_refine_ls_hydrogen_treatment constr
_refine_ls_matrix_type full
_refine_ls_number_parameters 492
_refine_ls_number_reflns 6261
_refine_ls_number_restraints 154
_refine_ls_restrained_S_all 1.499
_refine_ls_R_factor_all 0.0802
_refine_ls_R_factor_gt 0.0696
_refine_ls_shift/su_max 0.000
_refine_ls_shift/su_mean 0.000
_refine_ls_structure_factor_coef Fsqd
_refine_ls_weighting_details 'w=1/[\s^2^(Fo^2^)+(0.1526P)^2^+2.0495P] where P=(Fo^2^+2Fc^2^)/3'
_refine_ls_weighting_scheme calc
_refine_ls_wR_factor_gt 0.1973
_refine_ls_wR_factor_ref 0.2263
_reflns_Friedel_coverage 0.872
_reflns_Friedel_fraction_full 0.869
_reflns_Friedel_fraction_max 0.850
_reflns_number_gt 6216
_reflns_number_total 6261
_reflns_threshold_expression 'I > 2\s(I)'
_cod_data_source_file d5ce00978b2.cif
_cod_data_source_block 1
_cod_depositor_comments 'Adding full bibliography for 7251524--7251526.cif.'
_cod_database_code 7251524
_shelx_shelxl_version_number 2018/3
_shelx_space_group_comment
;
The symmetry employed for this shelxl refinement is uniquely defined
by the following loop, which should always be used as a source of
symmetry information in preference to the above space-group names.
They are only intended as comments.
;
_shelx_estimated_absorpt_t_max 0.685
_shelx_estimated_absorpt_t_min 0.608
_olex2_refinement_description
;
1. Twinned data refinement
 Scales: 0.98(5)
 0.02(5)
2. Fixed Uiso
 At 1.2 times of:
  All C(H) groups, All C(H,H) groups, All N(H) groups, All N(H,H) groups
 At 1.5 times of:
  All C(H,H,H) groups, All O(H) groups, All O(H,H) groups
3. Restrained distances
 O4-H13b
 1.82 with sigma of 0.01
 H13a-O17
 1.93 with sigma of 0.01
 N3-H12a
 1.85 with sigma of 0.01
 O13-H14b
 1.8 with sigma of 0.01
 H2b-O14
 1.99 with sigma of 0.01
 H16a-O6
 1.92 with sigma of 0.01
 H16b-O9
 2.23 with sigma of 0.01
 O19-C20
 1.43 with sigma of 0.005
 O6-H16a
 1.91 with sigma of 0.001
 H12a-N3
 1.87 with sigma of 0.001
 H18d-O15
 1.95 with sigma of 0.001
 H19-H5_$1
 -2.15 with sigma of 0.02
 H19-O15_$2
 1.85 with sigma of 0.001
 H13a_$3-O17_$3
 1.98 with sigma of 0.001
 O17_$3-H13a_$3
 1.9 with sigma of 0.001
 H3a-H13b_$3
 2.12 with sigma of 0.01
 H13a_$3-O3 \\sim O3-H13b_$3
 with sigma of 0.02
4. Uiso/Uaniso restraints and constraints
Uanis(O11) \\sim Ueq: with sigma of 0.01 and sigma for terminal atoms of 0.01
Uanis(O18) \\sim Ueq: with sigma of 0.002 and sigma for terminal atoms of 0.002
Uanis(C22) \\sim Ueq, Uanis(C13) \\sim Ueq, Uanis(N2) \\sim Ueq, Uanis(N1)
\\sim Ueq, Uanis(C7) \\sim Ueq, Uanis(C6) \\sim Ueq, Uanis(C18) \\sim Ueq,
Uanis(C16) \\sim Ueq: with sigma of 0.01 and sigma for terminal atoms of 0.01
Uanis(C11) \\sim Ueq, Uanis(C12) \\sim Ueq, Uanis(C21) \\sim Ueq, Uanis(C8)
\\sim Ueq, Uanis(N1) \\sim Ueq, Uanis(N4) \\sim Ueq, Uanis(N5) \\sim Ueq,
Uanis(C7) \\sim Ueq: with sigma of 0.005 and sigma for terminal atoms of 0.005
Uanis(O2) \\sim Ueq, Uanis(C10) \\sim Ueq, Uanis(C7) \\sim Ueq, Uanis(C5) \\sim
Ueq, Uanis(N6) \\sim Ueq: with sigma of 0.005 and sigma for terminal atoms of
0.005
Uanis(O16) \\sim Ueq: with sigma of 0.005 and sigma for terminal atoms of 0.005
Uanis(C17) \\sim Ueq: with sigma of 0.005 and sigma for terminal atoms of 0.005
Uanis(C16) \\sim Ueq: with sigma of 0.005 and sigma for terminal atoms of 0.005
Uanis(N7) \\sim Ueq: with sigma of 0.005 and sigma for terminal atoms of 0.005
5. Others
 Sof(O18A)=Sof(H18c)=Sof(H18d)=1-FVAR(1)
 Sof(O18)=Sof(H18a)=Sof(H18b)=FVAR(1)
 Fixed X: Ni1(0.753922)
 Fixed Y: Ni1(0.446461)
 Fixed Z: Ni1(0.412395)
6.a Free rotating group:
 O12(H12a,H12b), O13(H13a,H13b), O14(H14a,H14b), O16(H16a,H16b), O18(H18a,
 H18b), O18A(H18c,H18d)
6.b Rotating group:
 O1(H1a,H1b), O2(H2a,H2b), O3(H3a,H3b)
6.c Ternary CH refined with riding coordinates:
 C1(H1), C3(H3), C5(H5a), C10(H10a)
6.d Secondary CH2 refined with riding coordinates:
 C7(H7c,H7d)
6.e Aromatic/amide H refined with riding coordinates:
 N5(H5), C2(H2), C4(H4), C8(H8), C11(H11), C12(H12), C13(H13), C14(H14),
 C15(H15), C17(H17), C21(H21), C24(H24)
6.f Tetrahedral OH refined with riding coordinates:
 O9(H9)
6.g X=CH2 refined with riding coordinates:
 N7(H7a,H7b)
6.h Idealised Me refined as rotating group:
 C20(H20a,H20b,H20c)
6.i Idealised tetrahedral OH refined as rotating group:
 O10(H10), O19(H19)
;
_smtbx_masks_void_probe_radius 1.2
_smtbx_masks_void_truncation_radius 1.2
_olex2_submission_special_instructions 'No special instructions were received'

loop_
_space_group_symop_operation_xyz
'x, y, z'

loop_
_atom_site_label
_atom_site_type_symbol
_atom_site_fract_x
_atom_site_fract_y
_atom_site_fract_z
_atom_site_U_iso_or_equiv
_atom_site_adp_type
_atom_site_occupancy
_atom_site_site_symmetry_order
_atom_site_calc_flag
_atom_site_refinement_flags_posn
_atom_site_refinement_flags_adp
_atom_site_refinement_flags_occupancy
_atom_site_disorder_assembly
_atom_site_disorder_group
Ni1 Ni 0.753922 0.446460 0.412395 0.0120(3) Uani 1 1 d . . . . .
P1 P 0.5755(3) 0.6983(2) 0.50177(18) 0.0185(5) Uani 1 1 d . . . . .
O1 O 0.9606(9) 0.3188(6) 0.3703(5) 0.0205(11) Uani 1 1 d . . . . .
H1A H 0.908560 0.257650 0.339178 0.031 Uiso 1 1 d R U . . .
H1B H 1.052757 0.370754 0.315620 0.031 Uiso 1 1 d R U . . .
O2 O 0.5449(8) 0.3174(6) 0.3880(4) 0.0176(11) Uani 1 1 d . U . . .
H2A H 0.456347 0.370301 0.350398 0.026 Uiso 1 1 d R U . . .
H2B H 0.482479 0.268851 0.448695 0.026 Uiso 1 1 d DR U . . .
O9 O 0.0027(9) 0.9800(6) 0.4556(5) 0.0206(11) Uani 1 1 d D . . . .
H9 H -0.115497 0.989764 0.444031 0.031 Uiso 1 1 calc R U . . .
O5 O 0.7827(8) 0.7464(6) 0.5003(5) 0.0208(12) Uani 1 1 d . . . . .
O3 O 0.9809(8) 0.5697(6) 0.4259(5) 0.0187(11) Uani 1 1 d D . . . .
H3A H 1.061711 0.518744 0.476204 0.028 Uiso 1 1 d DR U . . .
H3B H 0.938979 0.639023 0.451807 0.028 Uiso 1 1 d R U . . .
O4 O 0.5596(8) 0.5692(6) 0.4670(6) 0.0238(13) Uani 1 1 d D . . . .
O8 O 0.3543(9) 1.0538(8) 0.2319(5) 0.0313(15) Uani 1 1 d . . . . .
O10 O -0.0754(9) 1.1445(7) 0.2525(5) 0.0256(13) Uani 1 1 d . . . . .
H10 H -0.151405 1.165071 0.203365 0.038 Uiso 1 1 calc R U . . .
O7 O 0.4718(11) 0.8189(7) 0.4103(6) 0.0348(17) Uani 1 1 d . . . . .
O6 O 0.4627(11) 0.6771(8) 0.6084(7) 0.0391(18) Uani 1 1 d D . . . .
O11 O 0.294(2) 0.6445(10) -0.0709(7) 0.071(3) Uani 1 1 d . U . . .
N3 N 0.2544(15) 0.6904(8) 0.1455(6) 0.0336(19) Uani 1 1 d D . . . .
N1 N 0.7537(9) 0.2989(7) 0.5718(5) 0.0146(12) Uani 1 1 d . U . . .
N2 N 0.7427(12) -0.4206(7) 1.2514(6) 0.0228(15) Uani 1 1 d . U . . .
N5 N 0.2337(17) 1.0436(10) -0.0476(8) 0.045(2) Uani 1 1 d . U . . .
H5 H 0.222110 1.129527 -0.044078 0.053 Uiso 1 1 calc R U . . .
N4 N 0.2215(11) 0.9160(8) 0.1440(6) 0.0234(15) Uani 1 1 d . U . . .
N7 N 0.251(2) 1.1265(14) -0.2312(9) 0.060(3) Uani 1 1 d . U . . .
H7A H 0.241321 1.214393 -0.231541 0.072 Uiso 1 1 calc R U . . .
H7B H 0.261333 1.110370 -0.291740 0.072 Uiso 1 1 calc R U . . .
N6 N 0.265(2) 0.8843(12) -0.1417(8) 0.053(3) Uani 1 1 d . U . . .
C1 C 0.0127(11) 1.0132(8) 0.2628(7) 0.0183(15) Uani 1 1 d . . . . .
H1 H -0.082832 0.942354 0.256793 0.022 Uiso 1 1 calc R U . . .
C2 C 0.2334(14) 0.7728(10) 0.2044(7) 0.0262(18) Uani 1 1 d . . . . .
H2 H 0.227101 0.737227 0.280113 0.031 Uiso 1 1 calc R U . . .
C3 C 0.3025(11) 1.0374(8) 0.3423(6) 0.0160(14) Uani 1 1 d . . . . .
H3 H 0.284979 1.133471 0.348537 0.019 Uiso 1 1 calc R U . . .
C4 C 0.7514(12) 0.1574(9) 0.5928(6) 0.0181(15) Uani 1 1 d . . . . .
H4 H 0.751772 0.124456 0.534455 0.022 Uiso 1 1 calc R U . . .
C5 C 0.1885(12) 1.0349(8) 0.1811(6) 0.0180(15) Uani 1 1 d . U . . .
H5A H 0.170068 1.123214 0.118416 0.022 Uiso 1 1 calc R U . . .
C6 C 0.259(2) 0.7853(11) 0.0421(8) 0.040(3) Uani 1 1 d . U . . .
C7 C 0.4660(12) 0.9614(8) 0.4087(6) 0.0180(15) Uani 1 1 d . U . . .
H7C H 0.591409 1.010834 0.377571 0.022 Uiso 1 1 calc R U . . .
H7D H 0.443442 0.961940 0.482304 0.022 Uiso 1 1 calc R U . . .
C8 C 0.7522(14) 0.3438(9) 0.6554(7) 0.0244(18) Uani 1 1 d . U . . .
H8 H 0.750005 0.443339 0.642600 0.029 Uiso 1 1 calc R U . . .
C9 C 0.745(2) 0.1036(10) 0.7806(8) 0.044(3) Uani 1 1 d . . . . .
C10 C 0.1083(12) 0.9575(8) 0.3682(6) 0.0165(15) Uani 1 1 d . U . . .
H10A H 0.132021 0.853191 0.386679 0.020 Uiso 1 1 calc R U . . .
C11 C 0.745(2) -0.1366(12) 0.9268(9) 0.044(3) Uani 1 1 d . U . . .
H11 H 0.745279 -0.179502 0.873771 0.053 Uiso 1 1 calc R U . . .
C12 C 0.7487(14) 0.0567(9) 0.6948(7) 0.0254(18) Uani 1 1 d . U . . .
H12 H 0.749082 -0.042249 0.705528 0.031 Uiso 1 1 calc R U . . .
C13 C 0.7239(19) -0.1808(10) 1.1232(8) 0.037(2) Uani 1 1 d . U . . .
H13 H 0.707210 -0.081993 1.110303 0.045 Uiso 1 1 calc R U . . .
C14 C 0.768(2) -0.3781(11) 1.0629(8) 0.050(3) Uani 1 1 d . . . . .
H14 H 0.782896 -0.417401 1.007741 0.060 Uiso 1 1 calc R U . . .
C15 C 0.7645(19) -0.4660(10) 1.1680(7) 0.036(3) Uani 1 1 d . . . . .
H15 H 0.778337 -0.565436 1.182688 0.043 Uiso 1 1 calc R U . . .
C16 C 0.274(2) 0.7589(12) -0.0566(9) 0.047(3) Uani 1 1 d . U . . .
C17 C 0.740(2) 0.0052(12) 0.8935(9) 0.044(3) Uani 1 1 d . U . . .
H17 H 0.732872 0.047657 0.946853 0.053 Uiso 1 1 calc R U . . .
C18 C 0.250(2) 1.0178(12) -0.1389(8) 0.052(3) Uani 1 1 d . U . . .
C21 C 0.754(2) 0.2489(11) 0.7610(8) 0.039(2) Uani 1 1 d . U . . .
H21 H 0.760787 0.283748 0.818099 0.046 Uiso 1 1 calc R U . . .
C22 C 0.750(2) -0.2326(11) 1.0376(8) 0.044(3) Uani 1 1 d . U . . .
C23 C 0.2372(18) 0.9241(10) 0.0384(7) 0.035(2) Uani 1 1 d . . . . .
C24 C 0.7231(16) -0.2783(10) 1.2267(7) 0.030(2) Uani 1 1 d . . . . .
H24 H 0.707718 -0.242631 1.283752 0.036 Uiso 1 1 calc R U . . .
O12 O 0.2915(9) 0.4074(6) 0.2334(5) 0.0264(13) Uani 1 1 d G . . . .
H12A H 0.302088 0.494879 0.189069 0.040 Uiso 1 1 d DG U . . .
H12B H 0.328983 0.355934 0.195197 0.040 Uiso 1 1 d G U . . .
O13 O 0.2395(11) 0.4253(8) 0.5521(6) 0.0374(16) Uani 1 1 d DG . . . .
H13A H 0.280733 0.441039 0.606799 0.056 Uiso 1 1 d DG U . . .
H13B H 0.342646 0.435080 0.508628 0.056 Uiso 1 1 d DG U . . .
O14 O 0.2547(12) 0.1639(9) 0.5436(6) 0.0390(17) Uani 1 1 d DG . . . .
H14A H 0.156364 0.142923 0.514378 0.059 Uiso 1 1 d G U . . .
H14B H 0.236987 0.252200 0.538372 0.059 Uiso 1 1 d DG U . . .
O15 O 0.7461(15) 0.2225(10) 0.0709(7) 0.057(3) Uani 1 1 d D . . . .
O16 O 0.1913(15) 0.8300(10) 0.6696(7) 0.057(2) Uani 1 1 d G U . . .
H16A H 0.309081 0.805425 0.656640 0.085 Uiso 1 1 d DG U . . .
H16B H 0.147113 0.867340 0.605899 0.085 Uiso 1 1 d DG U . . .
O17 O 0.244(3) 0.4407(14) 0.7516(8) 0.093(5) Uani 1 1 d D . . . .
O19 O 0.056(3) 0.3115(15) 0.9464(14) 0.104(5) Uani 1 1 d D . . . .
H19 H -0.021069 0.248969 0.988326 0.156 Uiso 1 1 calc DR U . . .
C20 C -0.048(2) 0.443(2) 0.9000(14) 0.094(8) Uani 1 1 d D . . . .
H20A H -0.013700 0.481990 0.823017 0.140 Uiso 1 1 calc R U . . .
H20B H -0.013294 0.511598 0.932765 0.140 Uiso 1 1 calc R U . . .
H20C H -0.188641 0.422787 0.912721 0.140 Uiso 1 1 calc R U . . .
O18 O 0.367(3) 0.372(2) 0.053(2) 0.028(6) Uani 0.44(7) 1 d G U P A 1
H18A H 0.394427 0.462402 0.025347 0.043 Uiso 0.44(7) 1 d G U P A 1
H18B H 0.476099 0.332675 0.076107 0.043 Uiso 0.44(7) 1 d G U P A 1
O18A O 0.391(3) 0.341(3) 0.013(3) 0.061(12) Uani 0.56(7) 1 d G . P A 2
H18C H 0.392145 0.306748 -0.038476 0.092 Uiso 0.56(7) 1 d G U P A 2
H18D H 0.508348 0.329437 0.033382 0.092 Uiso 0.56(7) 1 d DG U P A 2

loop_
_atom_site_aniso_label
_atom_site_aniso_U_11
_atom_site_aniso_U_22
_atom_site_aniso_U_33
_atom_site_aniso_U_23
_atom_site_aniso_U_13
_atom_site_aniso_U_12
Ni1 0.0162(6) 0.0088(5) 0.0098(6) -0.0015(4) -0.0009(4) -0.0002(4)
P1 0.0171(9) 0.0121(9) 0.0281(11) -0.0086(7) -0.0059(8) 0.0035(7)
O1 0.024(3) 0.021(3) 0.018(3) -0.011(2) 0.005(2) -0.003(2)
O2 0.021(2) 0.016(2) 0.014(2) -0.004(2) -0.001(2) -0.0010(19)
O9 0.023(3) 0.022(3) 0.020(3) -0.013(2) 0.002(2) 0.003(2)
O5 0.020(3) 0.018(3) 0.030(3) -0.013(2) -0.008(2) 0.002(2)
O3 0.022(3) 0.015(3) 0.018(3) -0.004(2) -0.002(2) -0.002(2)
O4 0.015(3) 0.015(3) 0.047(4) -0.017(3) -0.007(2) 0.003(2)
O8 0.018(3) 0.063(5) 0.011(3) -0.010(3) -0.002(2) -0.001(3)
O10 0.028(3) 0.027(3) 0.030(3) -0.017(3) -0.015(3) 0.014(2)
O7 0.046(4) 0.022(3) 0.049(4) -0.024(3) -0.031(3) 0.023(3)
O6 0.035(4) 0.029(4) 0.054(5) -0.019(3) 0.018(3) -0.005(3)
O11 0.153(9) 0.039(4) 0.024(4) -0.014(3) -0.008(5) 0.050(5)
N3 0.065(6) 0.019(4) 0.010(3) 0.004(3) -0.001(3) 0.016(4)
N1 0.018(3) 0.011(3) 0.013(3) -0.003(2) 0.000(2) 0.001(2)
N2 0.040(4) 0.013(3) 0.013(3) 0.000(3) -0.007(3) -0.007(3)
N5 0.075(5) 0.031(4) 0.024(4) -0.007(3) 0.005(4) 0.028(4)
N4 0.037(3) 0.016(3) 0.014(3) -0.003(2) 0.003(3) 0.009(3)
N7 0.093(6) 0.049(5) 0.034(5) -0.014(4) 0.010(4) 0.024(5)
N6 0.088(6) 0.045(5) 0.025(4) -0.015(4) 0.003(4) 0.029(4)
C1 0.018(3) 0.019(4) 0.022(4) -0.012(3) -0.005(3) 0.002(3)
C2 0.044(5) 0.022(4) 0.008(3) -0.001(3) 0.003(3) 0.014(4)
C3 0.018(3) 0.014(3) 0.014(3) -0.003(3) -0.003(3) 0.005(3)
C4 0.028(4) 0.013(3) 0.012(4) -0.003(3) -0.001(3) -0.002(3)
C5 0.021(3) 0.015(3) 0.018(3) -0.005(3) -0.004(3) 0.005(3)
C6 0.078(7) 0.025(5) 0.010(4) -0.001(4) 0.005(4) 0.025(5)
C7 0.023(3) 0.015(3) 0.018(3) -0.008(3) -0.006(3) 0.006(3)
C8 0.040(4) 0.015(3) 0.016(4) -0.002(3) -0.002(3) -0.005(3)
C9 0.104(10) 0.012(4) 0.015(4) 0.000(3) -0.014(5) -0.005(5)
C10 0.020(3) 0.017(3) 0.014(3) -0.009(3) -0.001(3) 0.005(3)
C11 0.076(6) 0.030(4) 0.027(4) -0.007(4) -0.016(4) -0.012(4)
C12 0.041(4) 0.016(3) 0.019(4) -0.005(3) -0.005(3) -0.004(3)
C13 0.077(7) 0.011(4) 0.022(4) 0.001(3) -0.017(4) -0.011(4)
C14 0.112(11) 0.017(4) 0.015(4) 0.004(4) -0.013(5) -0.018(5)
C15 0.081(8) 0.018(4) 0.007(4) -0.002(3) -0.008(4) -0.014(4)
C16 0.078(6) 0.034(5) 0.031(4) -0.017(4) 0.005(4) 0.028(4)
C17 0.081(6) 0.027(4) 0.022(4) -0.005(3) -0.013(4) -0.011(4)
C18 0.096(9) 0.033(5) 0.020(5) -0.005(4) 0.006(5) 0.036(6)
C21 0.069(5) 0.026(4) 0.023(4) -0.011(3) -0.006(4) -0.005(4)
C22 0.089(8) 0.023(5) 0.018(4) -0.004(4) -0.018(5) -0.014(5)
C23 0.064(7) 0.022(4) 0.013(4) -0.002(3) 0.004(4) 0.025(4)
C24 0.054(6) 0.016(4) 0.018(4) -0.001(3) -0.008(4) -0.006(4)
O12 0.024(3) 0.016(3) 0.030(3) 0.003(2) -0.008(2) -0.003(2)
O13 0.042(4) 0.031(4) 0.039(4) -0.011(3) -0.002(3) -0.002(3)
O14 0.042(4) 0.051(5) 0.026(4) -0.017(3) 0.002(3) -0.007(3)
O15 0.082(6) 0.054(5) 0.049(5) -0.029(4) -0.042(5) 0.045(5)
O16 0.072(5) 0.057(5) 0.033(4) -0.008(3) 0.010(4) 0.031(4)
O17 0.153(13) 0.064(7) 0.062(7) -0.029(6) 0.031(8) -0.043(8)
O19 0.152(15) 0.069(9) 0.093(11) -0.024(8) -0.034(10) 0.007(9)
C20 0.045(8) 0.19(2) 0.082(12) -0.094(16) -0.017(8) 0.030(11)
O18 0.029(6) 0.027(6) 0.028(6) -0.010(3) -0.001(3) 0.000(3)
O18A 0.043(9) 0.047(13) 0.059(18) 0.025(13) -0.005(9) 0.004(8)

loop_
_atom_type_symbol
_atom_type_description
_atom_type_scat_dispersion_real
_atom_type_scat_dispersion_imag
_atom_type_scat_source
C C 0.0181 0.0091 'International Tables Vol C Tables 4.2.6.8 and 6.1.1.4'
H H 0.0000 0.0000 'International Tables Vol C Tables 4.2.6.8 and 6.1.1.4'
N N 0.0311 0.0180 'International Tables Vol C Tables 4.2.6.8 and 6.1.1.4'
Ni Ni -3.0029 0.5091 'International Tables Vol C Tables 4.2.6.8 and 6.1.1.4'
O O 0.0492 0.0322 'International Tables Vol C Tables 4.2.6.8 and 6.1.1.4'
P P 0.2955 0.4335 'International Tables Vol C Tables 4.2.6.8 and 6.1.1.4'

loop_
_geom_angle_atom_site_label_1
_geom_angle_atom_site_label_2
_geom_angle_atom_site_label_3
_geom_angle
_geom_angle_site_symmetry_1
_geom_angle_site_symmetry_3
_geom_angle_publ_flag
O1 Ni1 N1 87.2(2) . . ?
O1 Ni1 N2 91.2(3) . 1_564 ?
O2 Ni1 O1 87.3(2) . . ?
O2 Ni1 O4 95.5(2) . . ?
O2 Ni1 N1 87.2(2) . . ?
O2 Ni1 N2 88.3(2) . 1_564 ?
O3 Ni1 O1 87.5(2) . . ?
O3 Ni1 O2 174.2(2) . . ?
O3 Ni1 O4 89.9(2) . . ?
O3 Ni1 N1 95.1(2) . . ?
O3 Ni1 N2 89.3(2) . 1_564 ?
O4 Ni1 O1 174.9(3) . . ?
O4 Ni1 N1 88.7(3) . . ?
O4 Ni1 N2 93.1(3) . 1_564 ?
N2 Ni1 N1 175.3(3) 1_564 . ?
O5 P1 O4 113.2(3) . . ?
O5 P1 O7 108.0(4) . . ?
O5 P1 O6 111.9(4) . . ?
O4 P1 O7 102.1(4) . . ?
O6 P1 O4 112.6(4) . . ?
O6 P1 O7 108.5(4) . . ?
Ni1 O1 H1A 113.5 . . ?
Ni1 O1 H1B 113.4 . . ?
H1A O1 H1B 100.7 . . ?
Ni1 O2 H2A 109.4 . . ?
Ni1 O2 H2B 109.7 . . ?
H2A O2 H2B 104.4 . . ?
C10 O9 H9 109.5 . . ?
Ni1 O3 H3A 112.1 . . ?
Ni1 O3 H3B 111.9 . . ?
H3A O3 H3B 102.0 . . ?
P1 O4 Ni1 135.5(3) . . ?
C5 O8 C3 110.8(6) . . ?
C1 O10 H10 109.5 . . ?
C7 O7 P1 120.5(5) . . ?
C2 N3 C6 103.9(8) . . ?
C4 N1 Ni1 121.4(5) . . ?
C4 N1 C8 117.3(7) . . ?
C8 N1 Ni1 121.3(5) . . ?
C15 N2 Ni1 124.5(6) . 1_546 ?
C15 N2 C24 115.7(8) . . ?
C24 N2 Ni1 119.7(6) . 1_546 ?
C18 N5 H5 123.7 . . ?
C18 N5 C23 112.6(9) . . ?
C23 N5 H5 123.7 . . ?
C2 N4 C5 128.1(7) . . ?
C2 N4 C23 106.0(7) . . ?
C23 N4 C5 125.8(7) . . ?
H7A N7 H7B 120.0 . . ?
C18 N7 H7A 120.0 . . ?
C18 N7 H7B 120.0 . . ?
C18 N6 C16 127.4(10) . . ?
O10 C1 H1 111.5 . . ?
O10 C1 C5 110.7(7) . . ?
O10 C1 C10 109.3(6) . . ?
C5 C1 H1 111.5 . . ?
C10 C1 H1 111.5 . . ?
C10 C1 C5 101.9(6) . . ?
N3 C2 N4 113.0(7) . . ?
N3 C2 H2 123.5 . . ?
N4 C2 H2 123.5 . . ?
O8 C3 H3 109.5 . . ?
O8 C3 C7 108.5(6) . . ?
O8 C3 C10 104.3(6) . . ?
C7 C3 H3 109.5 . . ?
C7 C3 C10 115.4(6) . . ?
C10 C3 H3 109.5 . . ?
N1 C4 H4 118.1 . . ?
N1 C4 C12 123.9(7) . . ?
C12 C4 H4 118.1 . . ?
O8 C5 N4 108.8(7) . . ?
O8 C5 C1 106.9(6) . . ?
O8 C5 H5A 109.1 . . ?
N4 C5 C1 113.9(7) . . ?
N4 C5 H5A 109.1 . . ?
C1 C5 H5A 109.1 . . ?
N3 C6 C16 129.8(10) . . ?
N3 C6 C23 111.9(9) . . ?
C23 C6 C16 118.3(9) . . ?
O7 C7 C3 108.7(6) . . ?
O7 C7 H7C 110.0 . . ?
O7 C7 H7D 110.0 . . ?
C3 C7 H7C 110.0 . . ?
C3 C7 H7D 110.0 . . ?
H7C C7 H7D 108.3 . . ?
N1 C8 H8 118.8 . . ?
N1 C8 C21 122.4(8) . . ?
C21 C8 H8 118.8 . . ?
C12 C9 C17 123.2(9) . . ?
C12 C9 C21 118.8(9) . . ?
C21 C9 C17 117.9(9) . . ?
O9 C10 C1 115.2(6) . . ?
O9 C10 C3 111.0(6) . . ?
O9 C10 H10A 109.1 . . ?
C1 C10 H10A 109.1 . . ?
C3 C10 C1 103.1(6) . . ?
C3 C10 H10A 109.1 . . ?
C17 C11 H11 117.0 . . ?
C17 C11 C22 126.0(10) . . ?
C22 C11 H11 117.0 . . ?
C4 C12 H12 120.7 . . ?
C9 C12 C4 118.5(8) . . ?
C9 C12 H12 120.7 . . ?
C22 C13 H13 120.9 . . ?
C24 C13 H13 120.9 . . ?
C24 C13 C22 118.3(9) . . ?
C15 C14 H14 120.1 . . ?
C15 C14 C22 119.8(10) . . ?
C22 C14 H14 120.1 . . ?
N2 C15 C14 124.4(10) . . ?
N2 C15 H15 117.8 . . ?
C14 C15 H15 117.8 . . ?
O11 C16 N6 120.7(11) . . ?
O11 C16 C6 128.6(11) . . ?
N6 C16 C6 110.8(10) . . ?
C9 C17 H17 116.9 . . ?
C11 C17 C9 126.2(10) . . ?
C11 C17 H17 116.9 . . ?
N5 C18 N6 122.4(10) . . ?
N7 C18 N5 119.4(11) . . ?
N7 C18 N6 118.2(10) . . ?
C8 C21 H21 120.5 . . ?
C9 C21 C8 118.9(9) . . ?
C9 C21 H21 120.5 . . ?
C13 C22 C11 121.2(10) . . ?
C14 C22 C11 121.2(10) . . ?
C14 C22 C13 117.5(9) . . ?
N5 C23 N4 126.2(9) . . ?
N5 C23 C6 128.5(9) . . ?
C6 C23 N4 105.3(8) . . ?
N2 C24 C13 124.2(9) . . ?
N2 C24 H24 117.9 . . ?
C13 C24 H24 117.9 . . ?
H12A O12 H12B 104.5 . . ?
H13A O13 H13B 104.5 . . ?
H14A O14 H14B 104.5 . . ?
H16A O16 H16B 103.9 . . ?
C20 O19 H19 109.5 . . ?
O19 C20 H20A 109.5 . . ?
O19 C20 H20B 109.5 . . ?
O19 C20 H20C 109.5 . . ?
H20A C20 H20B 109.5 . . ?
H20A C20 H20C 109.5 . . ?
H20B C20 H20C 109.5 . . ?
H18A O18 H18B 104.5 . . ?
H18C O18A H18D 104.5 . . ?

loop_
_geom_bond_atom_site_label_1
_geom_bond_atom_site_label_2
_geom_bond_distance
_geom_bond_site_symmetry_2
_geom_bond_publ_flag
Ni1 O1 2.082(6) . ?
Ni1 O2 2.063(5) . ?
Ni1 O3 2.060(5) . ?
Ni1 O4 2.073(6) . ?
Ni1 N1 2.133(6) . ?
Ni1 N2 2.112(7) 1_564 ?
P1 O5 1.509(6) . ?
P1 O4 1.526(6) . ?
P1 O7 1.598(7) . ?
P1 O6 1.525(8) . ?
O1 H1A 0.9399 . ?
O1 H1B 0.9408 . ?
O2 H2A 0.8724 . ?
O2 H2B 0.8725 . ?
O9 H9 0.8400 . ?
O9 C10 1.419(9) . ?
O3 H3A 0.9147 . ?
O3 H3B 0.9141 . ?
O8 C3 1.449(9) . ?
O8 C5 1.420(10) . ?
O10 H10 0.8400 . ?
O10 C1 1.409(10) . ?
O7 C7 1.419(10) . ?
O11 C16 1.230(15) . ?
N3 C2 1.328(12) . ?
N3 C6 1.379(11) . ?
N1 C4 1.344(10) . ?
N1 C8 1.346(11) . ?
N2 C15 1.345(12) . ?
N2 C24 1.353(12) . ?
N5 H5 0.8800 . ?
N5 C18 1.334(15) . ?
N5 C23 1.343(13) . ?
N4 C2 1.384(11) . ?
N4 C5 1.451(10) . ?
N4 C23 1.387(12) . ?
N7 H7A 0.8800 . ?
N7 H7B 0.8800 . ?
N7 C18 1.332(16) . ?
N6 C16 1.376(16) . ?
N6 C18 1.353(15) . ?
C1 H1 1.0000 . ?
C1 C5 1.538(11) . ?
C1 C10 1.526(10) . ?
C2 H2 0.9500 . ?
C3 H3 1.0000 . ?
C3 C7 1.518(10) . ?
C3 C10 1.521(11) . ?
C4 H4 0.9500 . ?
C4 C12 1.386(12) . ?
C5 H5A 1.0000 . ?
C6 C16 1.434(15) . ?
C6 C23 1.381(14) . ?
C7 H7C 0.9900 . ?
C7 H7D 0.9900 . ?
C8 H8 0.9500 . ?
C8 C21 1.404(14) . ?
C9 C12 1.385(13) . ?
C9 C17 1.490(14) . ?
C9 C21 1.386(14) . ?
C10 H10A 1.0000 . ?
C11 H11 0.9500 . ?
C11 C17 1.333(15) . ?
C11 C22 1.465(15) . ?
C12 H12 0.9500 . ?
C13 H13 0.9500 . ?
C13 C22 1.415(15) . ?
C13 C24 1.390(13) . ?
C14 H14 0.9500 . ?
C14 C15 1.376(13) . ?
C14 C22 1.383(16) . ?
C15 H15 0.9500 . ?
C17 H17 0.9500 . ?
C21 H21 0.9500 . ?
C24 H24 0.9500 . ?
O12 H12A 0.8700 . ?
O12 H12B 0.8701 . ?
O13 H13A 0.8699 . ?
O13 H13B 0.8701 . ?
O14 H14A 0.8700 . ?
O14 H14B 0.8699 . ?
O16 H16A 0.8701 . ?
O16 H16B 0.8806 . ?
O19 H19 0.8400 . ?
O19 C20 1.450(7) . ?
C20 H20A 0.9800 . ?
C20 H20B 0.9800 . ?
C20 H20C 0.9800 . ?
O18 H18A 0.8700 . ?
O18 H18B 0.8700 . ?
O18A H18C 0.8701 . ?
O18A H18D 0.8700 . ?

loop_
_geom_torsion_atom_site_label_1
_geom_torsion_atom_site_label_2
_geom_torsion_atom_site_label_3
_geom_torsion_atom_site_label_4
_geom_torsion
_geom_torsion_site_symmetry_1
_geom_torsion_site_symmetry_2
_geom_torsion_site_symmetry_3
_geom_torsion_site_symmetry_4
_geom_torsion_publ_flag
Ni1 N1 C4 C12 -179.1(7) . . . . ?
Ni1 N1 C8 C21 -179.4(8) . . . . ?
Ni1 N2 C15 C14 -176.1(11) 1_546 . . . ?
Ni1 N2 C24 C13 176.6(9) 1_546 . . . ?
P1 O7 C7 C3 -159.5(6) . . . . ?
O5 P1 O4 Ni1 -2.7(7) . . . . ?
O5 P1 O7 C7 -56.5(8) . . . . ?
O4 P1 O7 C7 -176.0(7) . . . . ?
O8 C3 C7 O7 -68.2(9) . . . . ?
O8 C3 C10 O9 -157.4(6) . . . . ?
O8 C3 C10 C1 -33.5(7) . . . . ?
O10 C1 C5 O8 91.9(7) . . . . ?
O10 C1 C5 N4 -147.9(6) . . . . ?
O10 C1 C10 O9 38.7(9) . . . . ?
O10 C1 C10 C3 -82.4(7) . . . . ?
O7 P1 O4 Ni1 113.1(6) . . . . ?
O6 P1 O4 Ni1 -130.8(6) . . . . ?
O6 P1 O7 C7 65.0(8) . . . . ?
N3 C6 C16 O11 -3(3) . . . . ?
N3 C6 C16 N6 177.2(13) . . . . ?
N3 C6 C23 N5 -179.6(12) . . . . ?
N3 C6 C23 N4 1.2(15) . . . . ?
N1 C4 C12 C9 0.9(15) . . . . ?
N1 C8 C21 C9 -3.9(18) . . . . ?
C2 N3 C6 C16 -178.1(14) . . . . ?
C2 N3 C6 C23 -1.3(14) . . . . ?
C2 N4 C5 O8 68.6(11) . . . . ?
C2 N4 C5 C1 -50.5(12) . . . . ?
C2 N4 C23 N5 -179.8(12) . . . . ?
C2 N4 C23 C6 -0.5(13) . . . . ?
C3 O8 C5 N4 -119.8(7) . . . . ?
C3 O8 C5 C1 3.6(9) . . . . ?
C4 N1 C8 C21 1.8(14) . . . . ?
C5 O8 C3 C7 142.4(7) . . . . ?
C5 O8 C3 C10 18.8(9) . . . . ?
C5 N4 C2 N3 176.6(9) . . . . ?
C5 N4 C23 N5 3.3(18) . . . . ?
C5 N4 C23 C6 -177.5(10) . . . . ?
C5 C1 C10 O9 155.9(6) . . . . ?
C5 C1 C10 C3 34.7(7) . . . . ?
C6 N3 C2 N4 0.9(12) . . . . ?
C7 C3 C10 O9 83.7(8) . . . . ?
C7 C3 C10 C1 -152.4(6) . . . . ?
C8 N1 C4 C12 -0.3(13) . . . . ?
C10 C1 C5 O8 -24.2(8) . . . . ?
C10 C1 C5 N4 95.9(7) . . . . ?
C10 C3 C7 O7 48.4(9) . . . . ?
C12 C9 C17 C11 2(2) . . . . ?
C12 C9 C21 C8 4(2) . . . . ?
C15 N2 C24 C13 0.2(16) . . . . ?
C15 C14 C22 C11 -177.3(13) . . . . ?
C15 C14 C22 C13 -2(2) . . . . ?
C16 N6 C18 N5 -2(3) . . . . ?
C16 N6 C18 N7 177.3(15) . . . . ?
C16 C6 C23 N5 -2(2) . . . . ?
C16 C6 C23 N4 178.3(12) . . . . ?
C17 C9 C12 C4 179.4(12) . . . . ?
C17 C9 C21 C8 -177.9(12) . . . . ?
C17 C11 C22 C13 9(2) . . . . ?
C17 C11 C22 C14 -175.7(14) . . . . ?
C18 N5 C23 N4 -179.2(12) . . . . ?
C18 N5 C23 C6 2(2) . . . . ?
C18 N6 C16 O11 -178.0(16) . . . . ?
C18 N6 C16 C6 2(2) . . . . ?
C21 C9 C12 C4 -3.0(19) . . . . ?
C21 C9 C17 C11 -175.2(14) . . . . ?
C22 C11 C17 C9 176.6(15) . . . . ?
C22 C13 C24 N2 -1.2(18) . . . . ?
C22 C14 C15 N2 1(2) . . . . ?
C23 N5 C18 N7 -179.1(13) . . . . ?
C23 N5 C18 N6 1(2) . . . . ?
C23 N4 C2 N3 -0.3(12) . . . . ?
C23 N4 C5 O8 -115.1(10) . . . . ?
C23 N4 C5 C1 125.8(10) . . . . ?
C23 C6 C16 O11 -179.8(16) . . . . ?
C23 C6 C16 N6 1(2) . . . . ?
C24 N2 C15 C14 0.1(18) . . . . ?
C24 C13 C22 C11 177.6(12) . . . . ?
C24 C13 C22 C14 1.8(19) . . . . ?

loop_
_twin_individual_id
_twin_individual_mass_fraction_refined
1 0.98(5)
2 0.02(5)

loop_
_smtbx_masks_void_nr
_smtbx_masks_void_average_x
_smtbx_masks_void_average_y
_smtbx_masks_void_average_z
_smtbx_masks_void_volume
_smtbx_masks_void_count_electrons
_smtbx_masks_void_content
1 -0.278 0.676 0.758 18.2 9.0 ?
